data_2235677
loop_
_publ_author_name
'Lee, Hon Man'
'Hsieh, Chang-Chih'
'Horng, Yih-Chern'

_publ_section_title
;
 <i>N</i>,<i>N</i>'-Bis[(1<i>H</i>-imidazol-1-yl)methyl]-2,2'-(disulfanediyl)dianiline
;
_journal_coeditor_code WN2478
_journal_issue 7
_journal_name_full 'Acta Crystallographica Section E'
_journal_page_first o2051
_journal_paper_doi 10.1107/S1600536812025330
_journal_volume 68
_journal_year 2012
_chemical_formula_iupac 'C20 H20 N6 S2'
_chemical_formula_moiety 'C20 H20 N6 S2'
_chemical_formula_sum 'C20 H20 N6 S2'
_chemical_formula_weight 408.56
_chemical_name_systematic
;
<i>N</i>,<i>N</i>'-Bis[(1<i>H</i>-imidazol-1-yl)methyl]-2,2'-
(disulfanediyl)dianiline
;
_space_group_IT_number 14
_symmetry_cell_setting monoclinic
_symmetry_space_group_name_Hall '-P 2ybc'
_symmetry_space_group_name_H-M 'P 1 21/c 1'
_atom_sites_solution_hydrogens geom
_atom_sites_solution_primary direct
_atom_sites_solution_secondary difmap
_audit_creation_method SHELXL-97
_cell_angle_alpha 90.00
_cell_angle_beta 97.162(2)
_cell_angle_gamma 90.00
_cell_formula_units_Z 4
_cell_length_a 11.2009(10)
_cell_length_b 11.6067(10)
_cell_length_c 15.5230(14)
_cell_measurement_reflns_used 6226
_cell_measurement_temperature 150(2)
_cell_measurement_theta_max 27.2
_cell_measurement_theta_min 2.2
_cell_volume 2002.3(3)
_computing_cell_refinement 'SAINT (Bruker, 2007)'
_computing_data_collection 'APEX2 (Bruker, 2007)'
_computing_data_reduction 'SAINT (Bruker, 2007)'
_computing_molecular_graphics 'SHELXTL (Sheldrick, 2008)'
_computing_publication_material 'DIAMOND (Brandenburg, 2006)'
_computing_structure_refinement 'SHELXTL (Sheldrick, 2008)'
_computing_structure_solution 'SHELXTL (Sheldrick, 2008)'
_diffrn_ambient_temperature 150(2)
_diffrn_measured_fraction_theta_full 0.999
_diffrn_measured_fraction_theta_max 0.999
_diffrn_measurement_device_type 'Bruker SMART APEXII'
_diffrn_measurement_method \w
_diffrn_radiation_monochromator graphite
_diffrn_radiation_type MoK\a
_diffrn_radiation_wavelength 0.71073
_diffrn_reflns_av_R_equivalents 0.0256
_diffrn_reflns_av_sigmaI/netI 0.0229
_diffrn_reflns_limit_h_max 14
_diffrn_reflns_limit_h_min -14
_diffrn_reflns_limit_k_max 15
_diffrn_reflns_limit_k_min -15
_diffrn_reflns_limit_l_max 20
_diffrn_reflns_limit_l_min -20
_diffrn_reflns_number 23330
_diffrn_reflns_theta_full 28.28
_diffrn_reflns_theta_max 28.28
_diffrn_reflns_theta_min 1.83
_diffrn_standards_decay_% 0
_diffrn_standards_interval_count 0
_diffrn_standards_interval_time 0
_diffrn_standards_number 0
_exptl_absorpt_coefficient_mu 0.284
_exptl_absorpt_correction_T_max 0.954
_exptl_absorpt_correction_T_min 0.888
_exptl_absorpt_correction_type multi-scan
_exptl_absorpt_process_details '(SADABS; Sheldrick, 2003)'
_exptl_crystal_colour yellow
_exptl_crystal_density_diffrn 1.355
_exptl_crystal_density_method 'not measured'
_exptl_crystal_description block
_exptl_crystal_F_000 840
_exptl_crystal_size_max 0.38
_exptl_crystal_size_mid 0.32
_exptl_crystal_size_min 0.24
_refine_diff_density_max 0.274
_refine_diff_density_min -0.259
_refine_ls_extinction_method none
_refine_ls_goodness_of_fit_ref 0.959
_refine_ls_hydrogen_treatment mixed
_refine_ls_matrix_type full
_refine_ls_number_parameters 261
_refine_ls_number_reflns 4970
_refine_ls_number_restraints 0
_refine_ls_restrained_S_all 0.959
_refine_ls_R_factor_all 0.0496
_refine_ls_R_factor_gt 0.0334
_refine_ls_shift/su_max 0.000
_refine_ls_shift/su_mean 0.000
_refine_ls_structure_factor_coef Fsqd
_refine_ls_weighting_details 'calc w=1/[\s^2^(Fo^2^)+(0.1000P)^2^+0.0208P] where P=(Fo^2^+2Fc^2^)/3'
_refine_ls_weighting_scheme calc
_refine_ls_wR_factor_gt 0.1124
_refine_ls_wR_factor_ref 0.1281
_reflns_number_gt 3844
_reflns_number_total 4970
_reflns_threshold_expression >2sigma(I)
_cod_data_source_file wn2478.cif
_cod_data_source_block I
_cod_original_sg_symbol_H-M 'P 21/c'
_cod_database_code 2235677
_cod_database_fobs_code 2235677

loop_
_symmetry_equiv_pos_as_xyz
'x, y, z'
'-x, y+1/2, -z+1/2'
'-x, -y, -z'
'x, -y-1/2, z-1/2'

loop_
_atom_site_type_symbol
_atom_site_label
_atom_site_fract_x
_atom_site_fract_y
_atom_site_fract_z
_atom_site_U_iso_or_equiv
_atom_site_adp_type
_atom_site_calc_flag
_atom_site_refinement_flags
_atom_site_occupancy
_atom_site_symmetry_multiplicity
S S1 -0.02094(3) 0.08013(3) 0.76606(3) 0.03264(13) Uani d . 1 1
S S2 0.01131(3) 0.25438(3) 0.79328(3) 0.03404(13) Uani d . 1 1
N N3 0.20015(10) 0.01306(11) 1.07381(8) 0.0302(3) Uani d . 1 1
N N1 0.36181(11) -0.17778(11) 0.86130(8) 0.0317(3) Uani d . 1 1
N N4 0.14835(12) -0.08760(11) 1.04385(10) 0.0390(3) Uani d . 1 1
N N2 0.47440(12) -0.20760(14) 0.84774(10) 0.0460(4) Uani d . 1 1
N N6 0.10991(11) 0.15689(12) 0.97273(8) 0.0338(3) Uani d . 1 1
N N5 0.21637(11) -0.02980(11) 0.82527(8) 0.0312(3) Uani d . 1 1
C C7 0.33157(12) -0.05670(13) 0.87099(10) 0.0309(3) Uani d . 1 1
H H7A 0.3316 -0.0392 0.9321 0.037 Uiso calc R 1 1
H H7B 0.3923 -0.0091 0.8491 0.037 Uiso calc R 1 1
C C8 0.13251(13) 0.12062(13) 1.06103(10) 0.0321(3) Uani d . 1 1
H H8A 0.0561 0.1112 1.0836 0.039 Uiso calc R 1 1
H H8B 0.1768 0.1808 1.0946 0.039 Uiso calc R 1 1
C C1 0.30946(13) -0.00488(16) 1.12009(10) 0.0384(4) Uani d . 1 1
H H1 0.3605 0.0512 1.1469 0.046 Uiso calc R 1 1
C C3 0.22890(16) -0.16789(15) 1.07264(12) 0.0446(4) Uani d . 1 1
H H3 0.2182 -0.2463 1.0622 0.053 Uiso calc R 1 1
C C2 0.33048(15) -0.12061(16) 1.12002(11) 0.0455(4) Uani d . 1 1
H H2 0.3982 -0.1594 1.1461 0.055 Uiso calc R 1 1
C C4 0.29052(19) -0.26996(15) 0.86760(14) 0.0490(4) Uani d . 1 1
H H4 0.2098 -0.2687 0.8762 0.059 Uiso calc R 1 1
C C5 0.3583(2) -0.36500(17) 0.85913(13) 0.0607(6) Uani d . 1 1
H H5 0.3348 -0.4417 0.8613 0.073 Uiso calc R 1 1
C C6 0.4712(2) -0.32236(18) 0.84645(13) 0.0595(6) Uani d . 1 1
H H6 0.5365 -0.3686 0.8381 0.071 Uiso calc R 1 1
C C13 0.16083(13) 0.25746(12) 0.84587(10) 0.0288(3) Uani d . 1 1
C C15 0.19876(12) -0.00747(12) 0.73713(9) 0.0277(3) Uani d . 1 1
C C14 0.19334(12) 0.21299(12) 0.93032(9) 0.0271(3) Uani d . 1 1
C C16 0.09108(13) 0.04528(12) 0.69947(10) 0.0304(3) Uani d . 1 1
C C9 0.31319(13) 0.22646(13) 0.96785(10) 0.0317(3) Uani d . 1 1
H H9 0.3368 0.1982 1.0234 0.038 Uiso calc R 1 1
C C10 0.39688(14) 0.28116(14) 0.92343(11) 0.0372(4) Uani d . 1 1
H H10 0.4754 0.2902 0.9500 0.045 Uiso calc R 1 1
C C11 0.36564(16) 0.32242(15) 0.84051(12) 0.0429(4) Uani d . 1 1
H H11 0.4225 0.3578 0.8105 0.052 Uiso calc R 1 1
C C20 0.28490(14) -0.03762(13) 0.68293(10) 0.0342(3) Uani d . 1 1
H H20 0.3558 -0.0736 0.7063 0.041 Uiso calc R 1 1
C C17 0.07364(16) 0.06746(13) 0.61034(11) 0.0389(4) Uani d . 1 1
H H17 0.0026 0.1023 0.5859 0.047 Uiso calc R 1 1
C C18 0.15999(17) 0.03861(14) 0.55792(11) 0.0433(4) Uani d . 1 1
H H18 0.1478 0.0544 0.4987 0.052 Uiso calc R 1 1
C C19 0.26499(16) -0.01419(14) 0.59480(11) 0.0415(4) Uani d . 1 1
H H19 0.3232 -0.0343 0.5597 0.050 Uiso calc R 1 1
C C12 0.24702(15) 0.31009(14) 0.80253(10) 0.0382(4) Uani d . 1 1
H H12 0.2251 0.3379 0.7466 0.046 Uiso calc R 1 1
H H22 0.0410(15) 0.1489(14) 0.9491(11) 0.029(4) Uiso d . 1 1
H H21 0.1641(15) -0.0085(15) 0.8556(11) 0.036(5) Uiso d . 1 1

loop_
_atom_site_aniso_label
_atom_site_aniso_U_11
_atom_site_aniso_U_22
_atom_site_aniso_U_33
_atom_site_aniso_U_12
_atom_site_aniso_U_13
_atom_site_aniso_U_23
S1 0.02746(19) 0.0298(2) 0.0386(2) 0.00133(13) -0.00418(14) 0.00020(15)
S2 0.0400(2) 0.0265(2) 0.0330(2) 0.00832(14) -0.00588(16) 0.00215(14)
N3 0.0269(6) 0.0364(7) 0.0274(6) 0.0039(5) 0.0033(5) 0.0034(5)
N1 0.0289(6) 0.0306(7) 0.0343(7) 0.0044(5) -0.0016(5) -0.0033(5)
N4 0.0324(7) 0.0366(7) 0.0478(8) 0.0018(5) 0.0038(6) 0.0016(6)
N2 0.0330(7) 0.0521(9) 0.0504(9) 0.0144(6) -0.0048(6) -0.0143(7)
N6 0.0277(6) 0.0436(8) 0.0283(7) -0.0016(5) -0.0029(5) 0.0089(5)
N5 0.0277(6) 0.0371(7) 0.0282(6) 0.0087(5) 0.0018(5) 0.0003(5)
C7 0.0282(7) 0.0285(7) 0.0346(8) 0.0019(5) -0.0018(6) -0.0058(6)
C8 0.0311(7) 0.0373(8) 0.0278(7) 0.0064(6) 0.0034(6) 0.0037(6)
C1 0.0323(7) 0.0538(10) 0.0279(8) 0.0103(7) -0.0009(6) 0.0002(7)
C3 0.0440(9) 0.0375(9) 0.0533(11) 0.0108(7) 0.0104(8) 0.0060(8)
C2 0.0422(9) 0.0565(11) 0.0370(9) 0.0210(8) 0.0023(7) 0.0054(8)
C4 0.0564(11) 0.0355(9) 0.0553(12) -0.0075(8) 0.0083(9) -0.0083(8)
C5 0.0962(17) 0.0302(9) 0.0521(12) 0.0047(10) -0.0055(11) -0.0059(8)
C6 0.0685(13) 0.0504(11) 0.0531(11) 0.0337(10) -0.0175(10) -0.0168(9)
C13 0.0360(7) 0.0219(7) 0.0275(7) 0.0029(5) 0.0001(6) -0.0020(5)
C15 0.0316(7) 0.0211(7) 0.0296(7) -0.0043(5) 0.0005(5) -0.0017(5)
C14 0.0308(7) 0.0230(7) 0.0272(7) 0.0027(5) 0.0025(5) -0.0017(5)
C16 0.0340(7) 0.0235(7) 0.0318(8) -0.0052(5) -0.0033(6) -0.0024(6)
C9 0.0328(7) 0.0318(8) 0.0295(8) 0.0011(6) 0.0006(6) -0.0012(6)
C10 0.0331(8) 0.0364(8) 0.0422(9) -0.0037(6) 0.0050(6) -0.0063(7)
C11 0.0450(9) 0.0420(10) 0.0435(10) -0.0103(7) 0.0125(7) 0.0004(7)
C20 0.0358(7) 0.0285(8) 0.0385(9) -0.0057(6) 0.0057(6) -0.0043(6)
C17 0.0489(9) 0.0294(8) 0.0349(9) -0.0063(7) -0.0089(7) 0.0011(6)
C18 0.0642(11) 0.0355(9) 0.0290(8) -0.0150(8) 0.0010(7) -0.0001(7)
C19 0.0542(10) 0.0348(8) 0.0378(9) -0.0143(7) 0.0146(7) -0.0071(7)
C12 0.0510(9) 0.0346(8) 0.0289(8) -0.0041(7) 0.0051(7) 0.0033(6)

loop_
_atom_type_symbol
_atom_type_description
_atom_type_scat_dispersion_real
_atom_type_scat_dispersion_imag
_atom_type_scat_source
C C 0.0033 0.0016 'International Tables Vol C Tables 4.2.6.8 and 6.1.1.4'
H H 0.0000 0.0000 'International Tables Vol C Tables 4.2.6.8 and 6.1.1.4'
N N 0.0061 0.0033 'International Tables Vol C Tables 4.2.6.8 and 6.1.1.4'
S S 0.1246 0.1234 'International Tables Vol C Tables 4.2.6.8 and 6.1.1.4'

loop_
_geom_angle_atom_site_label_1
_geom_angle_atom_site_label_2
_geom_angle_atom_site_label_3
_geom_angle
C16 S1 S2 102.84(5)
C13 S2 S1 104.05(5)
C1 N3 N4 111.56(13)
C1 N3 C8 128.45(14)
N4 N3 C8 119.71(12)
C4 N1 N2 112.46(15)
C4 N1 C7 127.68(14)
N2 N1 C7 119.81(13)
C3 N4 N3 104.09(14)
C6 N2 N1 103.56(15)
C14 N6 C8 123.45(13)
C14 N6 H22 120.0(11)
C8 N6 H22 116.2(11)
C15 N5 C7 122.80(13)
C15 N5 H21 118.7(12)
C7 N5 H21 116.1(12)
N5 C7 N1 111.52(12)
N5 C7 H7A 109.3
N1 C7 H7A 109.3
N5 C7 H7B 109.3
N1 C7 H7B 109.3
H7A C7 H7B 108.0
N6 C8 N3 114.18(12)
N6 C8 H8A 108.7
N3 C8 H8A 108.7
N6 C8 H8B 108.7
N3 C8 H8B 108.7
H8A C8 H8B 107.6
N3 C1 C2 107.18(15)
N3 C1 H1 126.4
C2 C1 H1 126.4
N4 C3 C2 112.12(16)
N4 C3 H3 123.9
C2 C3 H3 123.9
C1 C2 C3 105.04(14)
C1 C2 H2 127.5
C3 C2 H2 127.5
N1 C4 C5 107.17(19)
N1 C4 H4 126.4
C5 C4 H4 126.4
C4 C5 C6 104.70(18)
C4 C5 H5 127.6
C6 C5 H5 127.6
N2 C6 C5 112.10(16)
N2 C6 H6 123.9
C5 C6 H6 123.9
C12 C13 C14 119.78(14)
C12 C13 S2 117.49(12)
C14 C13 S2 122.68(11)
N5 C15 C20 121.57(13)
N5 C15 C16 120.00(13)
C20 C15 C16 118.43(14)
N6 C14 C9 121.79(13)
N6 C14 C13 120.39(13)
C9 C14 C13 117.81(13)
C17 C16 C15 119.77(14)
C17 C16 S1 120.99(12)
C15 C16 S1 119.24(11)
C10 C9 C14 121.06(14)
C10 C9 H9 119.5
C14 C9 H9 119.5
C11 C10 C9 121.06(15)
C11 C10 H10 119.5
C9 C10 H10 119.5
C10 C11 C12 118.55(15)
C10 C11 H11 120.7
C12 C11 H11 120.7
C19 C20 C15 120.38(15)
C19 C20 H20 119.8
C15 C20 H20 119.8
C18 C17 C16 121.16(16)
C18 C17 H17 119.4
C16 C17 H17 119.4
C17 C18 C19 119.00(15)
C17 C18 H18 120.5
C19 C18 H18 120.5
C18 C19 C20 121.26(16)
C18 C19 H19 119.4
C20 C19 H19 119.4
C13 C12 C11 121.72(15)
C13 C12 H12 119.1
C11 C12 H12 119.1

loop_
_geom_bond_atom_site_label_1
_geom_bond_atom_site_label_2
_geom_bond_distance
S1 C16 1.7691(16)
S1 S2 2.0884(6)
S2 C13 1.7697(15)
N3 C1 1.3562(18)
N3 N4 1.3605(18)
N3 C8 1.4609(18)
N1 C4 1.346(2)
N1 N2 1.3493(18)
N1 C7 1.4577(19)
N4 C3 1.335(2)
N2 C6 1.333(3)
N6 C14 1.3727(19)
N6 C8 1.4260(19)
N6 H22 0.818(17)
N5 C15 1.3823(18)
N5 C7 1.4276(17)
N5 H21 0.833(17)
C7 H7A 0.9700
C7 H7B 0.9700
C8 H8A 0.9700
C8 H8B 0.9700
C1 C2 1.364(2)
C1 H1 0.9300
C3 C2 1.389(3)
C3 H3 0.9300
C2 H2 0.9300
C4 C5 1.355(3)
C4 H4 0.9300
C5 C6 1.394(3)
C5 H5 0.9300
C6 H6 0.9300
C13 C12 1.385(2)
C13 C14 1.414(2)
C15 C20 1.401(2)
C15 C16 1.4127(19)
C14 C9 1.4039(19)
C16 C17 1.397(2)
C9 C10 1.385(2)
C9 H9 0.9300
C10 C11 1.377(3)
C10 H10 0.9300
C11 C12 1.392(2)
C11 H11 0.9300
C20 C19 1.385(2)
C20 H20 0.9300
C17 C18 1.381(3)
C17 H17 0.9300
C18 C19 1.385(3)
C18 H18 0.9300
C19 H19 0.9300
C12 H12 0.9300

loop_
_geom_hbond_atom_site_label_D
_geom_hbond_atom_site_label_H
_geom_hbond_atom_site_label_A
_geom_hbond_site_symmetry_A
_geom_hbond_distance_DH
_geom_hbond_distance_HA
_geom_hbond_distance_DA
_geom_hbond_angle_DHA
N6 H22 N4 3_557 0.818(17) 2.252(17) 2.9825(19) 148.9(15)
C1 H1 N2 3_657 0.93 2.58 3.448(2) 155

loop_
_geom_torsion_atom_site_label_1
_geom_torsion_atom_site_label_2
_geom_torsion_atom_site_label_3
_geom_torsion_atom_site_label_4
_geom_torsion
C16 S1 S2 C13 -59.57(8)
C1 N3 N4 C3 -0.24(18)
C8 N3 N4 C3 -174.71(13)
C4 N1 N2 C6 -0.47(19)
C7 N1 N2 C6 177.01(14)
C15 N5 C7 N1 -81.64(17)
C4 N1 C7 N5 -44.9(2)
N2 N1 C7 N5 138.08(14)
C14 N6 C8 N3 -80.33(18)
C1 N3 C8 N6 118.43(16)
N4 N3 C8 N6 -68.13(18)
N4 N3 C1 C2 0.44(18)
C8 N3 C1 C2 174.31(14)
N3 N4 C3 C2 -0.06(19)
N3 C1 C2 C3 -0.44(18)
N4 C3 C2 C1 0.3(2)
N2 N1 C4 C5 0.8(2)
C7 N1 C4 C5 -176.40(15)
N1 C4 C5 C6 -0.8(2)
N1 N2 C6 C5 -0.1(2)
C4 C5 C6 N2 0.6(2)
S1 S2 C13 C12 112.56(11)
S1 S2 C13 C14 -70.02(12)
C7 N5 C15 C20 16.4(2)
C7 N5 C15 C16 -164.62(13)
C8 N6 C14 C9 8.0(2)
C8 N6 C14 C13 -173.15(14)
C12 C13 C14 N6 -177.59(14)
S2 C13 C14 N6 5.04(19)
C12 C13 C14 C9 1.3(2)
S2 C13 C14 C9 -176.10(10)
N5 C15 C16 C17 -179.88(13)
C20 C15 C16 C17 -0.9(2)
N5 C15 C16 S1 -0.91(19)
C20 C15 C16 S1 178.09(10)
S2 S1 C16 C17 -83.60(12)
S2 S1 C16 C15 97.44(11)
N6 C14 C9 C10 178.62(14)
C13 C14 C9 C10 -0.2(2)
C14 C9 C10 C11 -1.1(2)
C9 C10 C11 C12 1.3(2)
N5 C15 C20 C19 -179.97(14)
C16 C15 C20 C19 1.0(2)
C15 C16 C17 C18 0.1(2)
S1 C16 C17 C18 -178.89(12)
C16 C17 C18 C19 0.6(2)
C17 C18 C19 C20 -0.4(2)
C15 C20 C19 C18 -0.4(2)
C14 C13 C12 C11 -1.1(2)
S2 C13 C12 C11 176.41(13)
C10 C11 C12 C13 -0.2(3)

loop_
_cod_related_entry_id
_cod_related_entry_database
_cod_related_entry_code
1 ChemSpider 30657923
